data_4080260
loop_
_publ_author_name
'Dulong, Florian'
'Thu\'ery, Pierre'
'Ephritikhine, Michel'
'Cantat, Thibault'

_publ_section_title
;
 Synthesis ofN-Aryloxy-\b-diketiminate Ligands and Coordination to
 Zirconium, Ytterbium, Thorium, and Uranium
;
_journal_issue 5
_journal_name_full Organometallics
_journal_page_first 1328
_journal_paper_doi 10.1021/om3010355
_journal_volume 32
_journal_year 2013
_chemical_formula_sum 'C37 H52 N2 O'
_chemical_formula_weight 540.81
_space_group_IT_number 2
_symmetry_cell_setting triclinic
_symmetry_space_group_name_Hall '-P 1'
_symmetry_space_group_name_H-M 'P -1'
_atom_sites_solution_hydrogens geom
_atom_sites_solution_primary direct
_atom_sites_solution_secondary difmap
_audit_creation_method SHELXL-97
_cell_angle_alpha 103.480(3)
_cell_angle_beta 108.736(4)
_cell_angle_gamma 103.910(4)
_cell_formula_units_Z 2
_cell_length_a 9.9061(6)
_cell_length_b 13.0594(10)
_cell_length_c 14.8115(12)
_cell_measurement_reflns_used 89409
_cell_measurement_temperature 150(2)
_cell_measurement_theta_max 28.70
_cell_measurement_theta_min 2.21
_cell_volume 1658.0(2)
_computing_cell_refinement 'HKL2000 (Otwinowski & Minor, 1997)'
_computing_data_collection 'COLLECT (Nonius, 1998)'
_computing_data_reduction 'HKL2000 (Otwinowski & Minor, 1997)'
_computing_molecular_graphics 'SHELXTL (Sheldrick, 2008)'
_computing_publication_material 'SHELXTL (Sheldrick, 2008); PLATON (Spek, 2003)'
_computing_structure_refinement 'SHELXL-97 (Sheldrick, 2008)'
_computing_structure_solution 'SHELXS-97 (Sheldrick, 2008)'
_diffrn_ambient_temperature 150(2)
_diffrn_measured_fraction_theta_full 0.998
_diffrn_measured_fraction_theta_max 0.998
_diffrn_measurement_device_type 'Nonius Kappa-CCD area-detector diffractometer'
_diffrn_measurement_method 'two \f and twelve \w scans with 2\% steps (743 frames)'
_diffrn_radiation_monochromator graphite
_diffrn_radiation_source 'fine-focus sealed tube'
_diffrn_radiation_type MoK\a
_diffrn_radiation_wavelength 0.71073
_diffrn_reflns_av_R_equivalents 0.0485
_diffrn_reflns_av_sigmaI/netI 0.0737
_diffrn_reflns_limit_h_max 13
_diffrn_reflns_limit_h_min -13
_diffrn_reflns_limit_k_max 17
_diffrn_reflns_limit_k_min -17
_diffrn_reflns_limit_l_max 20
_diffrn_reflns_limit_l_min -20
_diffrn_reflns_number 89409
_diffrn_reflns_theta_full 28.70
_diffrn_reflns_theta_max 28.70
_diffrn_reflns_theta_min 2.21
_diffrn_standards_decay_% 0
_diffrn_standards_interval_time 0
_diffrn_standards_number 0
_exptl_absorpt_coefficient_mu 0.064
_exptl_absorpt_correction_type none
_exptl_crystal_colour colourless
_exptl_crystal_density_diffrn 1.083
_exptl_crystal_density_method 'not measured'
_exptl_crystal_description parallelepiped
_exptl_crystal_F_000 592
_exptl_crystal_size_max 0.25
_exptl_crystal_size_mid 0.20
_exptl_crystal_size_min 0.13
_refine_diff_density_max 0.176
_refine_diff_density_min -0.208
_refine_diff_density_rms 0.045
_refine_ls_extinction_method none
_refine_ls_goodness_of_fit_ref 0.976
_refine_ls_hydrogen_treatment constr
_refine_ls_matrix_type full
_refine_ls_number_parameters 373
_refine_ls_number_reflns 8571
_refine_ls_number_restraints 0
_refine_ls_restrained_S_all 0.976
_refine_ls_R_factor_all 0.1182
_refine_ls_R_factor_gt 0.0554
_refine_ls_shift/su_max 0.000
_refine_ls_shift/su_mean 0.000
_refine_ls_structure_factor_coef Fsqd
_refine_ls_weighting_details 'calc w=1/[\s^2^(Fo^2^)+(0.0703P)^2^] where P=(Fo^2^+2Fc^2^)/3'
_refine_ls_weighting_scheme calc
_refine_ls_wR_factor_gt 0.1252
_refine_ls_wR_factor_ref 0.1445
_reflns_number_gt 4688
_reflns_number_total 8571
_reflns_threshold_expression >2sigma(I)
_cod_data_source_file om3010355_si_002.cif
_cod_data_source_block 10b"
_cod_database_code 4080260

loop_
_symmetry_equiv_pos_as_xyz
'x, y, z'
'-x, -y, -z'

loop_
_atom_site_label
_atom_site_type_symbol
_atom_site_fract_x
_atom_site_fract_y
_atom_site_fract_z
_atom_site_U_iso_or_equiv
_atom_site_adp_type
_atom_site_occupancy
_atom_site_symmetry_multiplicity
_atom_site_calc_flag
_atom_site_refinement_flags
O1 O 0.30771(11) 0.05598(9) 0.40483(8) 0.0357(3) Uani 1 1 d .
N1 N 0.06666(13) 0.01935(10) 0.40240(9) 0.0335(3) Uani 1 1 d .
H1 H -0.0240 -0.0364 0.3901 0.040 Uiso 1 1 d R
N2 N 0.21920(13) 0.16329(10) 0.63863(9) 0.0323(3) Uani 1 1 d .
C1 C 0.21979(16) 0.08762(12) 0.32918(11) 0.0327(3) Uani 1 1 d .
C2 C 0.07353(16) 0.06362(12) 0.32565(11) 0.0321(3) Uani 1 1 d .
C3 C -0.03472(16) 0.08860(13) 0.25742(11) 0.0347(3) Uani 1 1 d .
H3 H -0.1323 0.0734 0.2558 0.042 Uiso 1 1 calc R
C4 C 0.00508(16) 0.13740(13) 0.19051(12) 0.0353(3) Uani 1 1 d .
C5 C 0.15294(16) 0.16097(13) 0.19675(12) 0.0361(4) Uani 1 1 d .
H5 H 0.1784 0.1942 0.1526 0.043 Uiso 1 1 calc R
C6 C 0.26673(16) 0.13731(13) 0.26620(11) 0.0337(3) Uani 1 1 d .
C7 C -0.11509(17) 0.16555(14) 0.11422(12) 0.0398(4) Uani 1 1 d .
C8 C -0.0660(2) 0.1961(2) 0.03393(18) 0.0827(8) Uani 1 1 d .
H8A H -0.0470 0.1343 -0.0033 0.124 Uiso 1 1 calc R
H8B H 0.0249 0.2607 0.0659 0.124 Uiso 1 1 calc R
H8C H -0.1449 0.2125 -0.0116 0.124 Uiso 1 1 calc R
C9 C -0.1459(2) 0.26486(17) 0.17183(17) 0.0697(6) Uani 1 1 d .
H9A H -0.2239 0.2811 0.1253 0.104 Uiso 1 1 calc R
H9B H -0.0548 0.3293 0.2039 0.104 Uiso 1 1 calc R
H9C H -0.1783 0.2465 0.2223 0.104 Uiso 1 1 calc R
C10 C -0.2635(2) 0.06673(16) 0.06072(15) 0.0586(5) Uani 1 1 d .
H10A H -0.3373 0.0859 0.0140 0.088 Uiso 1 1 calc R
H10B H -0.2999 0.0489 0.1099 0.088 Uiso 1 1 calc R
H10C H -0.2468 0.0030 0.0246 0.088 Uiso 1 1 calc R
C11 C 0.42828(17) 0.16110(14) 0.27062(12) 0.0389(4) Uani 1 1 d .
C12 C 0.54367(18) 0.23675(16) 0.37760(13) 0.0522(5) Uani 1 1 d .
H12A H 0.5259 0.3064 0.3946 0.078 Uiso 1 1 calc R
H12B H 0.6445 0.2509 0.3797 0.078 Uiso 1 1 calc R
H12C H 0.5328 0.2002 0.4254 0.078 Uiso 1 1 calc R
C13 C 0.45598(19) 0.04926(16) 0.24273(14) 0.0478(4) Uani 1 1 d .
H13A H 0.4384 0.0101 0.2875 0.072 Uiso 1 1 calc R
H13B H 0.5589 0.0635 0.2490 0.072 Uiso 1 1 calc R
H13C H 0.3880 0.0043 0.1742 0.072 Uiso 1 1 calc R
C14 C 0.45314(19) 0.22075(16) 0.19633(14) 0.0501(5) Uani 1 1 d .
H14A H 0.3839 0.1742 0.1285 0.075 Uiso 1 1 calc R
H14B H 0.5555 0.2347 0.2015 0.075 Uiso 1 1 calc R
H14C H 0.4355 0.2906 0.2125 0.075 Uiso 1 1 calc R
C15 C 0.20106(16) -0.01430(12) 0.43380(11) 0.0325(3) Uani 1 1 d .
C16 C 0.27240(17) 0.01118(13) 0.54816(11) 0.0347(3) Uani 1 1 d .
H16A H 0.2010 -0.0348 0.5671 0.042 Uiso 1 1 calc R
H16B H 0.3619 -0.0106 0.5643 0.042 Uiso 1 1 calc R
C17 C 0.31745(16) 0.13248(13) 0.61182(11) 0.0335(3) Uani 1 1 d .
C18 C 0.16636(18) -0.13678(13) 0.37608(13) 0.0414(4) Uani 1 1 d .
H18A H 0.1317 -0.1486 0.3048 0.062 Uiso 1 1 calc R
H18B H 0.0889 -0.1833 0.3892 0.062 Uiso 1 1 calc R
H18C H 0.2566 -0.1557 0.3979 0.062 Uiso 1 1 calc R
C19 C 0.47577(17) 0.20642(14) 0.63839(13) 0.0446(4) Uani 1 1 d .
H19A H 0.4916 0.2812 0.6778 0.067 Uiso 1 1 calc R
H19B H 0.4902 0.2070 0.5774 0.067 Uiso 1 1 calc R
H19C H 0.5470 0.1784 0.6770 0.067 Uiso 1 1 calc R
C20 C 0.25364(16) 0.27860(12) 0.69515(11) 0.0326(3) Uani 1 1 d .
C21 C 0.29120(16) 0.30848(13) 0.79964(12) 0.0360(4) Uani 1 1 d .
C22 C 0.32163(18) 0.42015(14) 0.85393(13) 0.0427(4) Uani 1 1 d .
H22 H 0.3493 0.4421 0.9236 0.051 Uiso 1 1 calc R
C23 C 0.31135(19) 0.49829(14) 0.80618(13) 0.0443(4) Uani 1 1 d .
H23 H 0.3340 0.5726 0.8437 0.053 Uiso 1 1 calc R
C24 C 0.26750(18) 0.46646(14) 0.70264(13) 0.0423(4) Uani 1 1 d .
H24 H 0.2584 0.5195 0.6709 0.051 Uiso 1 1 calc R
C25 C 0.23642(17) 0.35610(13) 0.64452(12) 0.0381(4) Uani 1 1 d .
C26 C 0.30015(18) 0.22299(14) 0.85353(12) 0.0402(4) Uani 1 1 d .
H26 H 0.2552 0.1487 0.8012 0.048 Uiso 1 1 calc R
C27 C 0.4636(2) 0.23765(19) 0.91505(17) 0.0668(6) Uani 1 1 d .
H27A H 0.5167 0.2306 0.8712 0.100 Uiso 1 1 calc R
H27B H 0.4654 0.1812 0.9464 0.100 Uiso 1 1 calc R
H27C H 0.5120 0.3105 0.9664 0.100 Uiso 1 1 calc R
C28 C 0.2080(2) 0.22501(18) 0.91857(15) 0.0614(5) Uani 1 1 d .
H28A H 0.2543 0.2944 0.9743 0.092 Uiso 1 1 calc R
H28B H 0.2051 0.1636 0.9440 0.092 Uiso 1 1 calc R
H28C H 0.1065 0.2183 0.8783 0.092 Uiso 1 1 calc R
C29 C 0.1824(2) 0.32286(15) 0.53009(13) 0.0479(4) Uani 1 1 d .
H29 H 0.1648 0.2426 0.5035 0.058 Uiso 1 1 calc R
C30 C 0.0326(2) 0.3403(2) 0.48332(16) 0.0726(6) Uani 1 1 d .
H30A H 0.0468 0.4187 0.5064 0.109 Uiso 1 1 calc R
H30B H -0.0410 0.2998 0.5031 0.109 Uiso 1 1 calc R
H30C H -0.0027 0.3134 0.4109 0.109 Uiso 1 1 calc R
C31 C 0.2998(3) 0.3841(2) 0.49731(16) 0.0708(6) Uani 1 1 d .
H31A H 0.3145 0.4626 0.5184 0.106 Uiso 1 1 calc R
H31B H 0.2647 0.3549 0.4249 0.106 Uiso 1 1 calc R
H31C H 0.3942 0.3731 0.5280 0.106 Uiso 1 1 calc R
C32 C 0.1083(3) 0.58786(19) 0.1480(2) 0.0779(7) Uani 1 1 d .
H32 H 0.0467 0.6181 0.1084 0.094 Uiso 1 1 calc R
C33 C 0.0999(2) 0.58319(18) 0.2375(2) 0.0737(7) Uani 1 1 d .
H33 H 0.0326 0.6101 0.2589 0.088 Uiso 1 1 calc R
C34 C 0.1909(3) 0.53874(19) 0.29526(19) 0.0754(6) Uani 1 1 d .
H34 H 0.1856 0.5359 0.3563 0.090 Uiso 1 1 calc R
C35 C 0.2888(2) 0.49869(19) 0.2643(2) 0.0756(7) Uani 1 1 d .
H35 H 0.3503 0.4685 0.3040 0.091 Uiso 1 1 calc R
C36 C 0.2971(2) 0.50264(19) 0.1755(2) 0.0754(7) Uani 1 1 d .
H36 H 0.3638 0.4745 0.1544 0.090 Uiso 1 1 calc R
C37 C 0.2085(3) 0.5475(2) 0.11645(18) 0.0785(7) Uani 1 1 d .
H37 H 0.2155 0.5508 0.0560 0.094 Uiso 1 1 calc R

loop_
_atom_site_aniso_label
_atom_site_aniso_U_11
_atom_site_aniso_U_22
_atom_site_aniso_U_33
_atom_site_aniso_U_23
_atom_site_aniso_U_13
_atom_site_aniso_U_12
O1 0.0314(5) 0.0427(6) 0.0354(6) 0.0165(5) 0.0132(5) 0.0136(5)
N1 0.0304(6) 0.0354(7) 0.0383(7) 0.0147(6) 0.0156(6) 0.0124(5)
N2 0.0355(7) 0.0335(7) 0.0309(7) 0.0132(6) 0.0145(5) 0.0129(6)
C1 0.0317(8) 0.0336(8) 0.0305(8) 0.0095(7) 0.0100(6) 0.0118(6)
C2 0.0339(8) 0.0295(8) 0.0337(8) 0.0101(7) 0.0147(7) 0.0110(6)
C3 0.0282(7) 0.0383(9) 0.0382(9) 0.0123(7) 0.0141(7) 0.0116(7)
C4 0.0346(8) 0.0361(9) 0.0359(9) 0.0122(7) 0.0137(7) 0.0135(7)
C5 0.0381(8) 0.0374(9) 0.0354(9) 0.0145(7) 0.0168(7) 0.0125(7)
C6 0.0316(7) 0.0356(9) 0.0334(8) 0.0117(7) 0.0127(6) 0.0112(6)
C7 0.0362(8) 0.0436(10) 0.0438(10) 0.0207(8) 0.0150(7) 0.0165(7)
C8 0.0589(12) 0.147(2) 0.0838(17) 0.0851(17) 0.0356(12) 0.0508(14)
C9 0.0633(12) 0.0583(13) 0.0726(15) 0.0157(11) 0.0029(11) 0.0354(11)
C10 0.0509(11) 0.0548(12) 0.0531(12) 0.0236(10) 0.0004(9) 0.0122(9)
C11 0.0334(8) 0.0485(10) 0.0396(9) 0.0183(8) 0.0176(7) 0.0149(7)
C12 0.0331(9) 0.0638(12) 0.0521(11) 0.0160(10) 0.0161(8) 0.0081(8)
C13 0.0462(9) 0.0615(12) 0.0498(11) 0.0246(9) 0.0261(8) 0.0273(9)
C14 0.0391(9) 0.0645(12) 0.0616(12) 0.0344(10) 0.0276(8) 0.0204(8)
C15 0.0314(7) 0.0329(8) 0.0353(9) 0.0120(7) 0.0147(7) 0.0121(6)
C16 0.0378(8) 0.0350(9) 0.0371(9) 0.0145(7) 0.0175(7) 0.0170(7)
C17 0.0356(8) 0.0364(9) 0.0320(8) 0.0159(7) 0.0134(7) 0.0146(7)
C18 0.0411(9) 0.0390(9) 0.0438(10) 0.0108(8) 0.0172(7) 0.0159(7)
C19 0.0373(8) 0.0464(10) 0.0472(10) 0.0098(8) 0.0181(8) 0.0139(8)
C20 0.0309(7) 0.0318(8) 0.0357(9) 0.0105(7) 0.0145(6) 0.0110(6)
C21 0.0373(8) 0.0381(9) 0.0355(9) 0.0125(7) 0.0162(7) 0.0158(7)
C22 0.0488(9) 0.0432(10) 0.0363(9) 0.0095(8) 0.0186(8) 0.0177(8)
C23 0.0524(10) 0.0334(9) 0.0462(10) 0.0078(8) 0.0211(8) 0.0164(8)
C24 0.0498(9) 0.0338(9) 0.0480(11) 0.0179(8) 0.0196(8) 0.0186(8)
C25 0.0401(8) 0.0380(9) 0.0397(9) 0.0149(8) 0.0173(7) 0.0156(7)
C26 0.0484(9) 0.0397(9) 0.0342(9) 0.0127(7) 0.0175(7) 0.0164(8)
C27 0.0579(12) 0.0749(15) 0.0808(15) 0.0470(13) 0.0227(11) 0.0321(11)
C28 0.0783(14) 0.0739(14) 0.0629(13) 0.0400(12) 0.0450(11) 0.0389(12)
C29 0.0689(11) 0.0378(10) 0.0381(10) 0.0150(8) 0.0181(9) 0.0223(9)
C30 0.0714(14) 0.0891(17) 0.0490(13) 0.0303(12) 0.0084(10) 0.0282(13)
C31 0.0940(16) 0.0842(16) 0.0516(13) 0.0309(12) 0.0408(12) 0.0363(13)
C32 0.0666(14) 0.0586(14) 0.0860(18) 0.0201(13) 0.0073(13) 0.0193(11)
C33 0.0563(13) 0.0475(12) 0.103(2) 0.0023(13) 0.0364(13) 0.0092(10)
C34 0.0789(15) 0.0577(14) 0.0740(16) 0.0161(12) 0.0312(13) 0.0020(12)
C35 0.0578(13) 0.0548(14) 0.0948(19) 0.0235(13) 0.0130(13) 0.0122(11)
C36 0.0504(12) 0.0566(14) 0.0991(19) -0.0002(13) 0.0293(13) 0.0107(10)
C37 0.0813(16) 0.0723(16) 0.0613(15) 0.0090(13) 0.0256(13) 0.0085(13)

loop_
_atom_type_symbol
_atom_type_description
_atom_type_scat_dispersion_real
_atom_type_scat_dispersion_imag
_atom_type_scat_source
C C 0.0033 0.0016 'International Tables Vol C Tables 4.2.6.8 and 6.1.1.4'
H H 0.0000 0.0000 'International Tables Vol C Tables 4.2.6.8 and 6.1.1.4'
N N 0.0061 0.0033 'International Tables Vol C Tables 4.2.6.8 and 6.1.1.4'
O O 0.0106 0.0060 'International Tables Vol C Tables 4.2.6.8 and 6.1.1.4'

loop_
_geom_angle_atom_site_label_1
_geom_angle_atom_site_label_2
_geom_angle_atom_site_label_3
_geom_angle
C1 O1 C15 106.13(10)
C2 N1 C15 106.14(11)
C2 N1 H1 118.5
C15 N1 H1 113.4
C17 N2 C20 120.31(12)
C6 C1 C2 123.20(13)
C6 C1 O1 126.98(12)
C2 C1 O1 109.81(12)
C3 C2 C1 120.75(13)
C3 C2 N1 130.67(13)
C1 C2 N1 108.50(12)
C2 C3 C4 118.79(13)
C2 C3 H3 120.6
C4 C3 H3 120.6
C5 C4 C3 118.84(13)
C5 C4 C7 122.07(13)
C3 C4 C7 119.07(13)
C4 C5 C6 123.79(14)
C4 C5 H5 118.1
C6 C5 H5 118.1
C1 C6 C5 114.62(13)
C1 C6 C11 122.06(13)
C5 C6 C11 123.30(13)
C8 C7 C10 108.06(16)
C8 C7 C9 108.49(17)
C10 C7 C9 107.89(15)
C8 C7 C4 112.94(13)
C10 C7 C4 110.56(13)
C9 C7 C4 108.76(14)
C7 C8 H8A 109.5
C7 C8 H8B 109.5
H8A C8 H8B 109.5
C7 C8 H8C 109.5
H8A C8 H8C 109.5
H8B C8 H8C 109.5
C7 C9 H9A 109.5
C7 C9 H9B 109.5
H9A C9 H9B 109.5
C7 C9 H9C 109.5
H9A C9 H9C 109.5
H9B C9 H9C 109.5
C7 C10 H10A 109.5
C7 C10 H10B 109.5
H10A C10 H10B 109.5
C7 C10 H10C 109.5
H10A C10 H10C 109.5
H10B C10 H10C 109.5
C6 C11 C12 110.05(13)
C6 C11 C14 111.81(13)
C12 C11 C14 107.79(14)
C6 C11 C13 108.79(13)
C12 C11 C13 109.84(14)
C14 C11 C13 108.53(13)
C11 C12 H12A 109.5
C11 C12 H12B 109.5
H12A C12 H12B 109.5
C11 C12 H12C 109.5
H12A C12 H12C 109.5
H12B C12 H12C 109.5
C11 C13 H13A 109.5
C11 C13 H13B 109.5
H13A C13 H13B 109.5
C11 C13 H13C 109.5
H13A C13 H13C 109.5
H13B C13 H13C 109.5
C11 C14 H14A 109.5
C11 C14 H14B 109.5
H14A C14 H14B 109.5
C11 C14 H14C 109.5
H14A C14 H14C 109.5
H14B C14 H14C 109.5
O1 C15 N1 103.51(11)
O1 C15 C18 108.72(11)
N1 C15 C18 111.67(12)
O1 C15 C16 108.79(11)
N1 C15 C16 112.46(11)
C18 C15 C16 111.31(12)
C17 C16 C15 115.05(12)
C17 C16 H16A 108.5
C15 C16 H16A 108.5
C17 C16 H16B 108.5
C15 C16 H16B 108.5
H16A C16 H16B 107.5
N2 C17 C19 125.50(14)
N2 C17 C16 118.03(13)
C19 C17 C16 116.47(13)
C15 C18 H18A 109.5
C15 C18 H18B 109.5
H18A C18 H18B 109.5
C15 C18 H18C 109.5
H18A C18 H18C 109.5
H18B C18 H18C 109.5
C17 C19 H19A 109.5
C17 C19 H19B 109.5
H19A C19 H19B 109.5
C17 C19 H19C 109.5
H19A C19 H19C 109.5
H19B C19 H19C 109.5
C21 C20 C25 121.44(14)
C21 C20 N2 118.28(13)
C25 C20 N2 120.05(13)
C22 C21 C20 118.09(14)
C22 C21 C26 120.34(14)
C20 C21 C26 121.57(14)
C23 C22 C21 121.17(15)
C23 C22 H22 119.4
C21 C22 H22 119.4
C22 C23 C24 120.01(16)
C22 C23 H23 120.0
C24 C23 H23 120.0
C23 C24 C25 121.32(15)
C23 C24 H24 119.3
C25 C24 H24 119.3
C24 C25 C20 117.82(15)
C24 C25 C29 119.95(14)
C20 C25 C29 122.22(14)
C21 C26 C27 111.53(14)
C21 C26 C28 111.92(14)
C27 C26 C28 111.41(15)
C21 C26 H26 107.2
C27 C26 H26 107.2
C28 C26 H26 107.2
C26 C27 H27A 109.5
C26 C27 H27B 109.5
H27A C27 H27B 109.5
C26 C27 H27C 109.5
H27A C27 H27C 109.5
H27B C27 H27C 109.5
C26 C28 H28A 109.5
C26 C28 H28B 109.5
H28A C28 H28B 109.5
C26 C28 H28C 109.5
H28A C28 H28C 109.5
H28B C28 H28C 109.5
C30 C29 C25 111.23(15)
C30 C29 C31 110.31(16)
C25 C29 C31 112.70(15)
C30 C29 H29 107.4
C25 C29 H29 107.4
C31 C29 H29 107.4
C29 C30 H30A 109.5
C29 C30 H30B 109.5
H30A C30 H30B 109.5
C29 C30 H30C 109.5
H30A C30 H30C 109.5
H30B C30 H30C 109.5
C29 C31 H31A 109.5
C29 C31 H31B 109.5
H31A C31 H31B 109.5
C29 C31 H31C 109.5
H31A C31 H31C 109.5
H31B C31 H31C 109.5
C33 C32 C37 119.9(2)
C33 C32 H32 120.1
C37 C32 H32 120.1
C34 C33 C32 119.7(2)
C34 C33 H33 120.1
C32 C33 H33 120.1
C35 C34 C33 120.5(2)
C35 C34 H34 119.8
C33 C34 H34 119.8
C36 C35 C34 120.0(2)
C36 C35 H35 120.0
C34 C35 H35 120.0
C35 C36 C37 120.8(2)
C35 C36 H36 119.6
C37 C36 H36 119.6
C36 C37 C32 119.1(2)
C36 C37 H37 120.5
C32 C37 H37 120.5

loop_
_geom_bond_atom_site_label_1
_geom_bond_atom_site_label_2
_geom_bond_distance
O1 C1 1.3952(17)
O1 C15 1.4668(17)
N1 C2 1.4029(18)
N1 C15 1.4700(18)
N1 H1 0.9422
N2 C17 1.2763(18)
N2 C20 1.4376(19)
C1 C6 1.387(2)
C1 C2 1.388(2)
C2 C3 1.380(2)
C3 C4 1.403(2)
C3 H3 0.9300
C4 C5 1.390(2)
C4 C7 1.539(2)
C5 C6 1.412(2)
C5 H5 0.9300
C6 C11 1.532(2)
C7 C8 1.520(2)
C7 C10 1.522(2)
C7 C9 1.531(3)
C8 H8A 0.9600
C8 H8B 0.9600
C8 H8C 0.9600
C9 H9A 0.9600
C9 H9B 0.9600
C9 H9C 0.9600
C10 H10A 0.9600
C10 H10B 0.9600
C10 H10C 0.9600
C11 C12 1.535(2)
C11 C14 1.536(2)
C11 C13 1.537(2)
C12 H12A 0.9600
C12 H12B 0.9600
C12 H12C 0.9600
C13 H13A 0.9600
C13 H13B 0.9600
C13 H13C 0.9600
C14 H14A 0.9600
C14 H14B 0.9600
C14 H14C 0.9600
C15 C18 1.522(2)
C15 C16 1.528(2)
C16 C17 1.514(2)
C16 H16A 0.9700
C16 H16B 0.9700
C17 C19 1.498(2)
C18 H18A 0.9600
C18 H18B 0.9600
C18 H18C 0.9600
C19 H19A 0.9600
C19 H19B 0.9600
C19 H19C 0.9600
C20 C21 1.402(2)
C20 C25 1.404(2)
C21 C22 1.397(2)
C21 C26 1.520(2)
C22 C23 1.376(2)
C22 H22 0.9300
C23 C24 1.379(2)
C23 H23 0.9300
C24 C25 1.397(2)
C24 H24 0.9300
C25 C29 1.520(2)
C26 C27 1.520(2)
C26 C28 1.525(2)
C26 H26 0.9800
C27 H27A 0.9600
C27 H27B 0.9600
C27 H27C 0.9600
C28 H28A 0.9600
C28 H28B 0.9600
C28 H28C 0.9600
C29 C30 1.520(3)
C29 C31 1.524(3)
C29 H29 0.9800
C30 H30A 0.9600
C30 H30B 0.9600
C30 H30C 0.9600
C31 H31A 0.9600
C31 H31B 0.9600
C31 H31C 0.9600
C32 C33 1.369(3)
C32 C37 1.385(3)
C32 H32 0.9300
C33 C34 1.367(3)
C33 H33 0.9300
C34 C35 1.358(3)
C34 H34 0.9300
C35 C36 1.356(3)
C35 H35 0.9300
C36 C37 1.367(3)
C36 H36 0.9300
C37 H37 0.9300

loop_
_geom_hbond_atom_site_label_D
_geom_hbond_atom_site_label_H
_geom_hbond_atom_site_label_A
_geom_hbond_distance_DH
_geom_hbond_distance_HA
_geom_hbond_distance_DA
_geom_hbond_angle_DHA
_geom_hbond_site_symmetry_A
N1 H1 N2 0.94 2.07 3.0082(17) 177.8 2_556
